data_7103828
loop_
_publ_author_name
'Amoroso, Angelo J.'
'Chung, Simon S. M.'
'Spencer, Douglas J. E.'
'Danks, Jonathan P.'
'Glenny, Mark W.'
'Blake, Alexander J.'
'Cooke, Paul A.'
'Wilson, Claire'
'Schr\"oder, Martin'

_publ_section_title
;
 Pinwheel motifs: formation of unusual homo- and hetero-nuclear
 aggregates via bridging thiolates
;
_journal_coden_ASTM CHCOFS
_journal_issue 16
_journal_name_full
;
 Chemical Communications (Cambridge, United Kingdom)
;
_journal_page_first 2020
_journal_page_last 2021
_journal_paper_doi 10.1039/b303851c
_journal_year 2003
_chemical_absolute_configuration ad
_chemical_formula_sum 'C34 H65 B4 F16 N9 Ni6 S8'
_chemical_formula_weight 1555.93
_space_group_IT_number 211
_symmetry_cell_setting cubic
_symmetry_space_group_name_Hall 'I 4 2 3'
_symmetry_space_group_name_H-M 'I 4 3 2'
_atom_sites_solution_hydrogens geom
_atom_sites_solution_primary direct
_atom_sites_solution_secondary difmap
_audit_creation_method SHELXL-97
_cell_angle_alpha 90.00
_cell_angle_beta 90.00
_cell_angle_gamma 90.00
_cell_formula_units_Z 12
_cell_length_a 25.796(5)
_cell_length_b 25.796(5)
_cell_length_c 25.796(5)
_cell_measurement_reflns_used 34
_cell_measurement_temperature 220(2)
_cell_measurement_theta_max 13.5
_cell_measurement_theta_min 10
_cell_volume 17166(6)
_computing_cell_refinement 'Stadi-4 (Stoe & Cie, 1996a)'
_computing_data_collection 'Stadi-4 (Stoe & Cie, 1996a)'
_computing_data_reduction 'X-RED (Stoe & Cie, 1996b)'
_computing_molecular_graphics 'SHELXTL/PC (Sheldrick, 1994)'
_computing_publication_material 'SHELXL-97 (Sheldrick, 1997)'
_computing_structure_refinement 'SHELXL-97 (Sheldrick, 1997)'
_computing_structure_solution 'SHELXS-97 (Sheldrick, 1990)'
_diffrn_ambient_temperature 220(2)
_diffrn_measured_fraction_theta_full 0.994
_diffrn_measured_fraction_theta_max 0.994
_diffrn_measurement_device_type 'Stoe Stadi-4 four circle'
_diffrn_measurement_method omega-theta
_diffrn_radiation_monochromator graphite
_diffrn_radiation_source 'fine-focus sealed tube'
_diffrn_radiation_type MoK\a
_diffrn_radiation_wavelength 0.71073
_diffrn_reflns_av_R_equivalents 0.094
_diffrn_reflns_av_sigmaI/netI 0.108
_diffrn_reflns_limit_h_max 19
_diffrn_reflns_limit_h_min 0
_diffrn_reflns_limit_k_max 19
_diffrn_reflns_limit_k_min 0
_diffrn_reflns_limit_l_max 27
_diffrn_reflns_limit_l_min -27
_diffrn_reflns_number 4060
_diffrn_reflns_theta_full 22.54
_diffrn_reflns_theta_max 22.54
_diffrn_reflns_theta_min 2.74
_diffrn_standards_decay_% 'random variation +/-2.4'
_diffrn_standards_interval_time '60 min'
_diffrn_standards_number 3
_exptl_absorpt_coefficient_mu 2.316
_exptl_absorpt_correction_T_max 0.697
_exptl_absorpt_correction_T_min 0.588
_exptl_absorpt_correction_type numerical
_exptl_crystal_colour 'dark red'
_exptl_crystal_density_diffrn 1.806
_exptl_crystal_density_meas ?
_exptl_crystal_density_method .
_exptl_crystal_description tablet
_exptl_crystal_F_000 9504
_exptl_crystal_size_max 0.26
_exptl_crystal_size_mid 0.24
_exptl_crystal_size_min 0.15
_refine_diff_density_max 0.95
_refine_diff_density_min -0.47
_refine_diff_density_rms 0.11
_refine_ls_abs_structure_details 'Flack H D (1983), Acta Cryst. A39, 876-881'
_refine_ls_abs_structure_Flack 0.02(6)
_refine_ls_extinction_method none
_refine_ls_goodness_of_fit_ref 1.13
_refine_ls_hydrogen_treatment 'riding model'
_refine_ls_matrix_type full
_refine_ls_number_parameters 181
_refine_ls_number_reflns 1899
_refine_ls_number_restraints 58
_refine_ls_restrained_S_all 1.15
_refine_ls_R_factor_all 0.103
_refine_ls_R_factor_gt 0.066
_refine_ls_shift/su_max 0.039
_refine_ls_shift/su_mean 0.016
_refine_ls_structure_factor_coef Fsqd
_refine_ls_weighting_details 'w=1/[\s^2^(Fo^2^)+(0.0126P)^2^+262.3P] where P=(Fo^2^+2Fc^2^)/3'
_refine_ls_weighting_scheme calc
_refine_ls_wR_factor_gt 0.113
_refine_ls_wR_factor_ref 0.129
_reflns_number_gt 1422
_reflns_number_total 1899
_reflns_threshold_expression >2sigma(I)
_cod_data_source_file b303851c.txt
_cod_data_source_block ni3pzs
_cod_depositor_comments
;
The following automatic conversions were performed:
'_symmetry_cell_setting' value 'Cubic' changed to 'cubic' according to
'/home/saulius/struct/CIF-dictionaries/cif_core.dic' dictionary named
'cif_core.dic' version 2.4.1 from 2010-06-29.

Automatic conversion script
Id: cif_fix_enum 1527 2010-12-29 10:47:43Z saulius 

The following automatic conversions were performed:

'_refine_ls_weighting_scheme' value 'calc
w=1/[\s^2^(Fo^2^)+(0.0126P)^2^+262.3P] where P=(Fo^2^+2Fc^2^)/3' was
changed to 'calc'. New tag '_refine_ls_weighting_details' was
created. The value of the new tag was set to
'w=1/[\s^2^(Fo^2^)+(0.0126P)^2^+262.3P] where P=(Fo^2^+2Fc^2^)/3'.

Automatic conversion script
Id: cif_fix_values 3143 2015-03-26 13:38:13Z robertas 
;
_cod_database_code 7103828

loop_
_symmetry_equiv_pos_as_xyz
'x, y, z'
'-x, -y, z'
'-x, y, -z'
'x, -y, -z'
'z, x, y'
'z, -x, -y'
'-z, -x, y'
'-z, x, -y'
'y, z, x'
'-y, z, -x'
'y, -z, -x'
'-y, -z, x'
'y, x, -z'
'-y, -x, -z'
'y, -x, z'
'-y, x, z'
'x, z, -y'
'-x, z, y'
'-x, -z, -y'
'x, -z, y'
'z, y, -x'
'z, -y, x'
'-z, y, x'
'-z, -y, -x'
'x+1/2, y+1/2, z+1/2'
'-x+1/2, -y+1/2, z+1/2'
'-x+1/2, y+1/2, -z+1/2'
'x+1/2, -y+1/2, -z+1/2'
'z+1/2, x+1/2, y+1/2'
'z+1/2, -x+1/2, -y+1/2'
'-z+1/2, -x+1/2, y+1/2'
'-z+1/2, x+1/2, -y+1/2'
'y+1/2, z+1/2, x+1/2'
'-y+1/2, z+1/2, -x+1/2'
'y+1/2, -z+1/2, -x+1/2'
'-y+1/2, -z+1/2, x+1/2'
'y+1/2, x+1/2, -z+1/2'
'-y+1/2, -x+1/2, -z+1/2'
'y+1/2, -x+1/2, z+1/2'
'-y+1/2, x+1/2, z+1/2'
'x+1/2, z+1/2, -y+1/2'
'-x+1/2, z+1/2, y+1/2'
'-x+1/2, -z+1/2, -y+1/2'
'x+1/2, -z+1/2, y+1/2'
'z+1/2, y+1/2, -x+1/2'
'z+1/2, -y+1/2, x+1/2'
'-z+1/2, y+1/2, x+1/2'
'-z+1/2, -y+1/2, -x+1/2'

loop_
_atom_site_label
_atom_site_type_symbol
_atom_site_fract_x
_atom_site_fract_y
_atom_site_fract_z
_atom_site_U_iso_or_equiv
_atom_site_adp_type
_atom_site_occupancy
_atom_site_calc_flag
_atom_site_refinement_flags
_atom_site_disorder_assembly
_atom_site_disorder_group
Ni1 Ni -0.42355(6) -0.15408(6) -0.60226(6) 0.0248(4) Uani 1 d . . .
Ni2 Ni -0.5000 -0.20259(13) -0.5000 0.0211(8) Uani 1 d S . .
Ni3 Ni -0.5000 -0.08537(12) -0.5000 0.0213(8) Uani 1 d S . .
N1 N -0.3576(4) -0.1238(4) -0.6200(4) 0.027(3) Uani 1 d U . .
C2 C -0.3521(6) -0.1316(5) -0.6772(5) 0.041(4) Uani 1 d U . .
H2A H -0.3154 -0.1313 -0.6871 0.049 Uiso 1 calc R . .
H2B H -0.3700 -0.1039 -0.6961 0.049 Uiso 1 calc R . .
C3 C -0.3766(6) -0.1841(5) -0.6896(5) 0.035(3) Uani 1 d U . .
H3A H -0.4074 -0.1795 -0.7112 0.042 Uiso 1 calc R . .
H3B H -0.3518 -0.2060 -0.7083 0.042 Uiso 1 calc R . .
N4 N -0.3906(4) -0.2081(5) -0.6405(4) 0.036(3) Uani 1 d U . .
C5 C -0.3419(5) -0.2164(5) -0.6099(6) 0.035(3) Uani 1 d U . .
H5A H -0.3162 -0.2352 -0.6306 0.042 Uiso 1 calc R . .
H5B H -0.3493 -0.2366 -0.5785 0.042 Uiso 1 calc R . .
C6 C -0.3210(5) -0.1609(5) -0.5950(6) 0.035(3) Uani 1 d U . .
H6A H -0.3208 -0.1563 -0.5573 0.042 Uiso 1 calc R . .
H6B H -0.2857 -0.1559 -0.6081 0.042 Uiso 1 calc R . .
C11 C -0.3494(6) -0.0703(5) -0.6019(6) 0.044(4) Uani 1 d U . .
H11A H -0.3614 -0.0458 -0.6283 0.053 Uiso 1 calc R . .
H11B H -0.3124 -0.0643 -0.5958 0.053 Uiso 1 calc R . .
C12 C -0.3792(5) -0.0619(5) -0.5522(5) 0.031(3) Uani 1 d U . .
H12A H -0.3781 -0.0253 -0.5420 0.037 Uiso 1 calc R . .
H12B H -0.3646 -0.0829 -0.5241 0.037 Uiso 1 calc R . .
S1 S -0.44538(13) -0.08163(13) -0.56599(13) 0.0275(8) Uani 1 d . . .
C41 C -0.4212(6) -0.2568(5) -0.6460(5) 0.039(3) Uani 1 d U . .
H41A H -0.4428 -0.2549 -0.6771 0.046 Uiso 1 calc R . .
H41B H -0.3976 -0.2864 -0.6496 0.046 Uiso 1 calc R . .
C42 C -0.4542(5) -0.2642(6) -0.6001(5) 0.036(4) Uani 1 d U . .
H42A H -0.4327 -0.2741 -0.5704 0.043 Uiso 1 calc R . .
H42B H -0.4791 -0.2921 -0.6066 0.043 Uiso 1 calc R . .
S4 S -0.48892(13) -0.20402(14) -0.58559(13) 0.0278(9) Uani 1 d . . .
B1 B -0.7500 -0.2500 -0.7500 0.044(12) Uani 1 d SD . .
F10 F -0.7851(5) -0.2149(5) -0.7851(5) 0.048(8) Uani 0.50 d SPD . .
F11 F -0.7140(3) -0.2140(3) -0.7500 0.066(4) Uani 1 d SD . .
B2 B -0.5000 -0.2202(8) -0.7798(8) 0.057(8) Uani 1 d SD . .
F20 F -0.5138(5) -0.2306(7) -0.8288(5) 0.141(6) Uani 1 d D . .
F21 F -0.5398(6) -0.2296(5) -0.7508(6) 0.189(9) Uani 1 d D . .
B3 B -0.4090(18) -0.4090(18) -0.5910(18) 0.03(3) Uiso 0.25 d SPD A 1
F30 F -0.3733(13) -0.4422(13) -0.6041(13) 0.055(10) Uiso 0.25 d PD A 1
F31 F -0.4389(17) -0.4389(17) -0.5611(17) 0.28(15) Uiso 0.25 d SPD A 1
C1A C -0.4341(12) -0.4341(12) -0.5659(12) 0.18(9) Uiso 0.75 d SPDU B 2
C2A C -0.4020(11) -0.4020(11) -0.5980(11) 0.12(3) Uiso 0.75 d SPDU B 2
N1A N -0.3771(10) -0.3771(10) -0.6229(10) 0.096(13) Uiso 0.75 d SPDU B 2
B4 B -0.2500 0.0290(14) -0.5290(14) 0.051(16) Uiso 0.50 d SPD . .
F40 F -0.2141(11) 0.0525(12) -0.5535(13) 0.151(12) Uiso 0.50 d PD . .
F41 F -0.2430(19) -0.0201(11) -0.5388(12) 0.163(13) Uiso 0.50 d PD . .

loop_
_atom_site_aniso_label
_atom_site_aniso_U_11
_atom_site_aniso_U_22
_atom_site_aniso_U_33
_atom_site_aniso_U_23
_atom_site_aniso_U_13
_atom_site_aniso_U_12
Ni1 0.0233(10) 0.0302(10) 0.0210(9) 0.0005(8) 0.0020(8) 0.0024(8)
Ni2 0.0202(12) 0.023(2) 0.0202(12) 0.000 0.000 0.000
Ni3 0.0205(11) 0.0229(19) 0.0205(11) 0.000 0.000 0.000
N1 0.022(6) 0.034(5) 0.025(5) 0.005(4) 0.012(5) 0.009(5)
C2 0.058(10) 0.044(7) 0.022(5) 0.007(5) 0.008(6) 0.001(7)
C3 0.033(9) 0.048(8) 0.025(6) 0.002(4) 0.006(6) 0.005(6)
N4 0.031(6) 0.047(7) 0.030(6) 0.004(5) 0.004(5) -0.004(5)
C5 0.036(7) 0.038(5) 0.032(8) 0.004(7) 0.007(6) 0.013(6)
C6 0.026(7) 0.052(7) 0.027(7) 0.008(6) -0.003(6) 0.002(5)
C11 0.043(9) 0.039(6) 0.050(9) -0.004(7) 0.019(7) -0.021(7)
C12 0.033(8) 0.021(7) 0.039(8) 0.001(6) 0.008(6) -0.015(7)
S1 0.0253(19) 0.0307(18) 0.027(2) 0.0034(17) 0.0043(15) 0.0050(16)
C41 0.047(8) 0.033(7) 0.036(8) -0.001(6) 0.004(6) 0.004(6)
C42 0.022(8) 0.045(9) 0.042(8) -0.010(7) 0.001(6) -0.009(6)
S4 0.022(2) 0.037(2) 0.0246(19) -0.0019(17) -0.0009(17) -0.0041(17)
B1 0.044(12) 0.044(12) 0.044(12) -0.017(16) 0.017(16) -0.017(16)
F10 0.048(8) 0.048(8) 0.048(8) 0.000(9) 0.000(9) 0.000(9)
F11 0.074(7) 0.074(7) 0.050(9) 0.006(6) -0.006(6) -0.046(8)
B2 0.029(15) 0.071(13) 0.071(13) -0.006(18) 0.010(12) 0.010(12)
F20 0.101(12) 0.230(17) 0.092(10) 0.049(11) -0.036(9) -0.007(11)
F21 0.230(17) 0.121(12) 0.217(17) -0.120(12) 0.171(14) -0.117(11)

loop_
_atom_type_symbol
_atom_type_description
_atom_type_scat_dispersion_real
_atom_type_scat_dispersion_imag
_atom_type_scat_source
C C 0.0033 0.0016 'International Tables Vol C Tables 4.2.6.8 and 6.1.1.4'
H H 0.0000 0.0000 'International Tables Vol C Tables 4.2.6.8 and 6.1.1.4'
B B 0.0013 0.0007 'International Tables Vol C Tables 4.2.6.8 and 6.1.1.4'
N N 0.0061 0.0033 'International Tables Vol C Tables 4.2.6.8 and 6.1.1.4'
F F 0.0171 0.0103 'International Tables Vol C Tables 4.2.6.8 and 6.1.1.4'
S S 0.1246 0.1234 'International Tables Vol C Tables 4.2.6.8 and 6.1.1.4'
Ni Ni 0.3393 1.1124 'International Tables Vol C Tables 4.2.6.8 and 6.1.1.4'

loop_
_geom_angle_atom_site_label_1
_geom_angle_atom_site_label_2
_geom_angle_atom_site_label_3
_geom_angle
_geom_angle_site_symmetry_1
_geom_angle_site_symmetry_3
_geom_angle_publ_flag
N4 Ni1 N1 77.3(5) . . y
N4 Ni1 S1 166.0(4) . . y
N1 Ni1 S1 89.0(3) . . y
N4 Ni1 S4 90.9(4) . . y
N1 Ni1 S4 167.4(3) . . y
S1 Ni1 S4 103.02(15) . . y
S4 Ni2 S4 178.1(3) 21_554 23_455 ?
S4 Ni2 S4 89.984(4) 21_554 . ?
S4 Ni2 S4 89.984(5) 23_455 . ?
S4 Ni2 S4 89.984(4) 21_554 3_454 ?
S4 Ni2 S4 89.984(5) 23_455 3_454 ?
S4 Ni2 S4 178.1(3) . 3_454 ?
S1 Ni3 S1 175.0(2) 23_455 21_554 ?
S1 Ni3 S1 89.891(10) 23_455 . ?
S1 Ni3 S1 89.891(10) 21_554 . ?
S1 Ni3 S1 89.891(11) 23_455 3_454 ?
S1 Ni3 S1 89.891(11) 21_554 3_454 ?
S1 Ni3 S1 175.0(2) . 3_454 ?
C11 N1 C6 112.0(11) . . y
C11 N1 C2 115.2(11) . . ?
C6 N1 C2 106.3(11) . . ?
C11 N1 Ni1 115.5(8) . . ?
C6 N1 Ni1 101.3(8) . . ?
C2 N1 Ni1 105.2(8) . . y
N1 C2 C3 106.7(11) . . ?
N4 C3 C2 107.3(11) . . ?
C3 N4 C41 114.1(10) . . ?
C3 N4 C5 108.2(11) . . ?
C41 N4 C5 111.9(11) . . ?
C3 N4 Ni1 104.4(9) . . y
C41 N4 Ni1 115.4(9) . . ?
C5 N4 Ni1 101.8(8) . . y
N4 C5 C6 106.6(10) . . ?
N1 C6 C5 105.1(10) . . ?
N1 C11 C12 109.4(11) . . ?
C11 C12 S1 105.8(9) . . ?
C12 S1 Ni1 94.7(4) . . ?
C12 S1 Ni3 117.4(4) . . y
Ni1 S1 Ni3 117.43(18) . . y
C42 C41 N4 109.9(11) . . ?
C41 C42 S4 109.9(11) . . ?
C42 S4 Ni1 94.7(4) . . y
C42 S4 Ni2 106.3(5) . . ?
Ni1 S4 Ni2 106.68(16) . . y
F21 B2 F21 115(3) 19_444 . ?
F21 B2 F20 107.4(10) 19_444 19_444 ?
F21 B2 F20 105.7(8) . 19_444 ?
F21 B2 F20 107.3(10) . . ?
F30 B3 F30 117(2) 11_544 . ?
F30 B3 F31 100(4) . . ?
N1A C2A C1A 180(4) . . ?
F40 B4 F41 105(2) . . ?
F40 B4 F41 119(2) 43_444 . ?
F40 B4 F41 119(2) . 43_444 ?
F40 B4 F41 105(2) 43_444 43_444 ?
F41 B4 F41 113(5) . 43_444 ?
F40 B4 F41 118(2) . 4_554 ?
F40 B4 F41 127(2) 43_444 4_554 ?
F40 B4 F41 127(2) . 42_454 ?
F40 B4 F41 118(2) 43_444 42_454 ?
F41 F41 B4 115(5) 42_454 . ?

loop_
_geom_bond_atom_site_label_1
_geom_bond_atom_site_label_2
_geom_bond_distance
_geom_bond_site_symmetry_2
_geom_bond_publ_flag
Ni1 N4 1.909(12) . y
Ni1 N1 1.928(10) . y
Ni1 S1 2.165(4) . y
Ni1 S4 2.165(4) . y
Ni2 S4 2.227(3) . y
Ni3 S1 2.212(3) . y
N1 C11 1.471(16) . y
N1 C6 1.493(16) . y
N1 C2 1.495(15) . y
C2 C3 1.529(18) . y
C3 N4 1.454(17) . ?
N4 C41 1.490(17) . ?
N4 C5 1.499(16) . ?
C5 C6 1.577(18) . ?
C11 C12 1.510(18) . ?
C12 S1 1.816(13) . ?
C41 C42 1.469(18) . ?
C42 S4 1.830(14) . ?
B1 F11 1.314(12) . ?
B1 F10 1.57(2) . ?
B2 F21 1.294(17) . ?
B2 F20 1.341(17) . ?
B3 F30 1.30(3) . ?
B3 F31 1.33(5) . ?
C1A C2A 1.44(2) . ?
C2A N1A 1.11(2) . ?
B4 F40 1.27(3) . ?
B4 F41 1.30(3) . ?
